data_7064257
loop_
_publ_author_name
'Zou, ShengLi'
'Zhou, Yihang'
'Chen, Xuerui'
'Liu, Xiaobing'
'Zhou, Yao'

_publ_section_title
;
 Rongalite as the C1 synthon to assemble 2,3-dihydrobenzothiazin-4-ones
 and benzo[d][1,3]oxathiin-4-ones
;
_journal_issue 9
_journal_name_full 'New Journal of Chemistry'
_journal_page_first 3926
_journal_page_last 3932
_journal_paper_doi 10.1039/D5NJ04477D
_journal_volume 50
_journal_year 2026
_chemical_formula_moiety 'C11 H10 Cl N O2 S'
_chemical_formula_sum 'C11 H10 Cl N O2 S'
_chemical_formula_weight 255.71
_space_group_crystal_system monoclinic
_space_group_IT_number 14
_space_group_name_Hall '-P 2yn'
_space_group_name_H-M_alt 'P 1 21/n 1'
_atom_sites_solution_hydrogens geom
_atom_sites_solution_primary dual
_audit_block_doi 10.5517/ccdc.csd.cc2qq6l8
_audit_creation_date 2026-01-15
_audit_creation_method
;
Olex2 1.5
(compiled 2025.07.13 svn.rb7424aed for OlexSys, GUI svn.r7314)
;
_audit_update_record
;
2026-01-18 deposited with the CCDC.	2026-02-02 downloaded from the CCDC.
;
_cell_angle_alpha 90
_cell_angle_beta 106.848(2)
_cell_angle_gamma 90
_cell_formula_units_Z 4
_cell_length_a 8.1568(5)
_cell_length_b 11.8101(8)
_cell_length_c 12.0950(8)
_cell_measurement_reflns_used 8423
_cell_measurement_temperature 302.0
_cell_measurement_theta_max 27.518
_cell_measurement_theta_min 2.692
_cell_volume 1115.13(13)
_computing_cell_refinement 'SAINT V8.40B (?, 2016)'
_computing_data_reduction 'SAINT V8.40B (?, 2016)'
_computing_molecular_graphics 'Olex2 1.5 (Dolomanov et al., 2009)'
_computing_publication_material 'Olex2 1.5 (Dolomanov et al., 2009)'
_computing_structure_refinement 'SHELXL 2018/3 (Sheldrick, 2015)'
_computing_structure_solution 'SHELXT 2014/5 (Sheldrick, 2014)'
_diffrn_ambient_temperature 302.0
_diffrn_measured_fraction_theta_full 0.994
_diffrn_measured_fraction_theta_max 0.995
_diffrn_measurement_device_type Bruker
_diffrn_radiation_type MoK\a
_diffrn_radiation_wavelength 0.71076
_diffrn_reflns_av_R_equivalents 0.0504
_diffrn_reflns_av_unetI/netI 0.0271
_diffrn_reflns_Laue_measured_fraction_full 0.994
_diffrn_reflns_Laue_measured_fraction_max 0.995
_diffrn_reflns_limit_h_max 10
_diffrn_reflns_limit_h_min -10
_diffrn_reflns_limit_k_max 15
_diffrn_reflns_limit_k_min -15
_diffrn_reflns_limit_l_max 15
_diffrn_reflns_limit_l_min -15
_diffrn_reflns_number 19512
_diffrn_reflns_point_group_measured_fraction_full 0.994
_diffrn_reflns_point_group_measured_fraction_max 0.995
_diffrn_reflns_theta_full 25.243
_diffrn_reflns_theta_max 27.520
_diffrn_reflns_theta_min 2.691
_diffrn_source_current 35.0
_diffrn_source_power 1.225
_diffrn_source_voltage 35.0
_exptl_absorpt_coefficient_mu 0.512
_exptl_absorpt_correction_T_max 0.7456
_exptl_absorpt_correction_T_min 0.6226
_exptl_absorpt_correction_type multi-scan
_exptl_absorpt_process_details
;
SADABS-2016/2 (Bruker,2016/2) was used for absorption correction.
wR2(int) was 0.0842 before and 0.0693 after correction.
The Ratio of minimum to maximum transmission is 0.8350.
The \l/2 correction factor is Not present.
;
_exptl_crystal_colour 'clear light yellow'
_exptl_crystal_colour_lustre clear
_exptl_crystal_colour_modifier light
_exptl_crystal_colour_primary yellow
_exptl_crystal_density_diffrn 1.523
_exptl_crystal_description block
_exptl_crystal_F_000 528
_exptl_crystal_size_max 0.2
_exptl_crystal_size_mid 0.18
_exptl_crystal_size_min 0.15
_refine_diff_density_max 0.366
_refine_diff_density_min -0.403
_refine_diff_density_rms 0.056
_refine_ls_extinction_method none
_refine_ls_goodness_of_fit_ref 1.122
_refine_ls_hydrogen_treatment constr
_refine_ls_matrix_type full
_refine_ls_number_parameters 145
_refine_ls_number_reflns 2561
_refine_ls_number_restraints 0
_refine_ls_restrained_S_all 1.122
_refine_ls_R_factor_all 0.0647
_refine_ls_R_factor_gt 0.0478
_refine_ls_shift/su_max 0.000
_refine_ls_shift/su_mean 0.000
_refine_ls_structure_factor_coef Fsqd
_refine_ls_weighting_details 'w=1/[\s^2^(Fo^2^)+(0.0485P)^2^+0.8177P] where P=(Fo^2^+2Fc^2^)/3'
_refine_ls_weighting_scheme calc
_refine_ls_wR_factor_gt 0.1141
_refine_ls_wR_factor_ref 0.1303
_reflns_Friedel_coverage 0.000
_reflns_number_gt 2053
_reflns_number_total 2561
_reflns_threshold_expression 'I > 2\s(I)'
_cod_data_source_file d5nj04477d2.cif
_cod_data_source_block 20260107b_0m
_cod_depositor_comments 'Adding full bibliography for 7064257--7064258.cif.'
_cod_database_code 7064257
_shelx_shelxl_version_number 2018/3
_shelx_space_group_comment
;
The symmetry employed for this shelxl refinement is uniquely defined
by the following loop, which should always be used as a source of
symmetry information in preference to the above space-group names.
They are only intended as comments.
;
_shelx_estimated_absorpt_t_max 0.927
_shelx_estimated_absorpt_t_min 0.905
_olex2_refinement_description
;
1. Fixed Uiso
 At 1.2 times of:
  All C(H) groups, All C(H,H) groups
2.a Ternary CH refined with riding coordinates:
 C00M(H00M)
2.b Secondary CH2 refined with riding coordinates:
 C00F(H00A,H00B), C00U(H00C,H00D), C00V(H00E,H00F)
2.c Aromatic/amide H refined with riding coordinates:
 C00J(H00J), C00P(H00P), C00Q(H00Q)
;
_olex2_submission_special_instructions 'No special instructions were received'

loop_
_space_group_symop_operation_xyz
'x, y, z'
'-x+1/2, y+1/2, -z+1/2'
'-x, -y, -z'
'x-1/2, -y-1/2, z-1/2'

loop_
_atom_site_label
_atom_site_type_symbol
_atom_site_fract_x
_atom_site_fract_y
_atom_site_fract_z
_atom_site_U_iso_or_equiv
_atom_site_adp_type
_atom_site_occupancy
_atom_site_site_symmetry_order
_atom_site_calc_flag
_atom_site_refinement_flags_posn
_atom_site_refinement_flags_adp
_atom_site_refinement_flags_occupancy
_atom_site_disorder_assembly
_atom_site_disorder_group
Cl03 Cl 0.39875(11) -0.25330(7) 0.58011(9) 0.0828(3) Uani 1 1 d . . . . .
S01 S -0.07027(8) 0.10029(6) 0.25252(5) 0.0480(2) Uani 1 1 d . . . . .
O2 O 0.3022(2) 0.18869(16) 0.57628(13) 0.0529(5) Uani 1 1 d . . . . .
O3 O 0.0824(3) 0.51578(19) 0.3437(2) 0.0870(8) Uani 1 1 d . . . . .
N007 N 0.1542(3) 0.24041(16) 0.39364(15) 0.0392(4) Uani 1 1 d . . . . .
C009 C 0.2251(3) 0.1621(2) 0.47642(17) 0.0378(5) Uani 1 1 d . . . . .
C00E C 0.1963(3) 0.04035(19) 0.44316(17) 0.0355(5) Uani 1 1 d . . . . .
C00F C 0.0971(3) 0.2042(2) 0.27375(17) 0.0408(5) Uani 1 1 d . . . . .
H00A H 0.192907 0.172311 0.252051 0.049 Uiso 1 1 calc R U . . .
H00B H 0.055127 0.269171 0.224570 0.049 Uiso 1 1 calc R U . . .
C00J C 0.2997(3) -0.0401(2) 0.5146(2) 0.0445(5) Uani 1 1 d . . . . .
H00J H 0.392399 -0.017287 0.575541 0.053 Uiso 1 1 calc R U . . .
C00K C 0.0560(3) 0.0040(2) 0.35218(17) 0.0368(5) Uani 1 1 d . . . . .
C00M C 0.1430(3) 0.3577(2) 0.4246(2) 0.0433(5) Uani 1 1 d . . . . .
H00M H 0.170088 0.365195 0.508675 0.052 Uiso 1 1 calc R U . . .
C00N C 0.2642(3) -0.1536(2) 0.4946(2) 0.0478(6) Uani 1 1 d . . . . .
C00P C 0.1209(4) -0.1901(2) 0.4092(2) 0.0514(6) Uani 1 1 d . . . . .
H00P H 0.095285 -0.266809 0.399185 0.062 Uiso 1 1 calc R U . . .
C00Q C 0.0176(3) -0.1108(2) 0.3398(2) 0.0473(6) Uani 1 1 d . . . . .
H00Q H -0.080160 -0.134424 0.283212 0.057 Uiso 1 1 calc R U . . .
C00U C -0.0181(4) 0.4242(3) 0.3658(3) 0.0593(7) Uani 1 1 d . . . . .
H00C H -0.089124 0.388359 0.296157 0.071 Uiso 1 1 calc R U . . .
H00D H -0.085460 0.444099 0.417129 0.071 Uiso 1 1 calc R U . . .
C00V C 0.2346(4) 0.4482(3) 0.3769(3) 0.0709(9) Uani 1 1 d . . . . .
H00E H 0.327962 0.483590 0.435264 0.085 Uiso 1 1 calc R U . . .
H00F H 0.272440 0.422809 0.312085 0.085 Uiso 1 1 calc R U . . .

loop_
_atom_site_aniso_label
_atom_site_aniso_U_11
_atom_site_aniso_U_22
_atom_site_aniso_U_33
_atom_site_aniso_U_23
_atom_site_aniso_U_13
_atom_site_aniso_U_12
Cl03 0.0747(5) 0.0684(5) 0.1022(7) 0.0454(5) 0.0209(5) 0.0238(4)
S01 0.0458(3) 0.0527(4) 0.0321(3) -0.0025(2) -0.0098(2) 0.0019(3)
O2 0.0590(11) 0.0576(11) 0.0276(8) -0.0009(7) -0.0105(7) -0.0116(8)
O3 0.0995(18) 0.0464(12) 0.107(2) 0.0198(12) 0.0167(15) 0.0121(12)
N007 0.0487(11) 0.0377(10) 0.0239(8) 0.0004(7) -0.0011(7) 0.0002(8)
C009 0.0361(10) 0.0438(12) 0.0276(10) 0.0017(8) -0.0001(8) -0.0031(9)
C00E 0.0328(10) 0.0423(12) 0.0279(9) 0.0027(8) 0.0033(8) 0.0001(8)
C00F 0.0523(13) 0.0416(12) 0.0238(9) 0.0022(8) 0.0038(9) 0.0054(10)
C00J 0.0393(11) 0.0522(14) 0.0379(11) 0.0110(10) 0.0048(9) 0.0026(10)
C00K 0.0366(10) 0.0443(12) 0.0267(9) -0.0018(8) 0.0045(8) -0.0004(9)
C00M 0.0479(13) 0.0401(12) 0.0362(11) -0.0052(9) 0.0031(9) -0.0029(10)
C00N 0.0478(13) 0.0478(14) 0.0498(13) 0.0158(11) 0.0175(11) 0.0091(11)
C00P 0.0641(16) 0.0394(13) 0.0558(15) 0.0022(11) 0.0254(13) -0.0037(11)
C00Q 0.0520(14) 0.0478(14) 0.0393(12) -0.0053(10) 0.0090(10) -0.0058(11)
C00U 0.0577(16) 0.0561(16) 0.0555(15) -0.0133(12) 0.0027(13) 0.0129(13)
C00V 0.0702(19) 0.0466(16) 0.100(3) 0.0048(16) 0.0310(18) -0.0041(14)

loop_
_atom_type_symbol
_atom_type_description
_atom_type_scat_dispersion_real
_atom_type_scat_dispersion_imag
_atom_type_scat_source
C C 0.0033 0.0016 'International Tables Vol C Tables 4.2.6.8 and 6.1.1.4'
H H 0.0000 0.0000 'International Tables Vol C Tables 4.2.6.8 and 6.1.1.4'
Cl Cl 0.1484 0.1585 'International Tables Vol C Tables 4.2.6.8 and 6.1.1.4'
N N 0.0061 0.0033 'International Tables Vol C Tables 4.2.6.8 and 6.1.1.4'
O O 0.0106 0.0060 'International Tables Vol C Tables 4.2.6.8 and 6.1.1.4'
S S 0.1246 0.1234 'International Tables Vol C Tables 4.2.6.8 and 6.1.1.4'

loop_
_geom_angle_atom_site_label_1
_geom_angle_atom_site_label_2
_geom_angle_atom_site_label_3
_geom_angle
_geom_angle_site_symmetry_1
_geom_angle_site_symmetry_3
_geom_angle_publ_flag
C00K S01 C00F 94.26(10) . . ?
C00U O3 C00V 91.3(2) . . ?
C009 N007 C00F 118.60(18) . . ?
C009 N007 C00M 120.38(18) . . ?
C00M N007 C00F 120.97(18) . . ?
O2 C009 N007 122.3(2) . . ?
O2 C009 C00E 120.4(2) . . ?
N007 C009 C00E 117.10(17) . . ?
C00J C00E C009 118.04(19) . . ?
C00J C00E C00K 119.1(2) . . ?
C00K C00E C009 122.30(19) . . ?
S01 C00F H00A 109.5 . . ?
S01 C00F H00B 109.5 . . ?
N007 C00F S01 110.72(16) . . ?
N007 C00F H00A 109.5 . . ?
N007 C00F H00B 109.5 . . ?
H00A C00F H00B 108.1 . . ?
C00E C00J H00J 120.1 . . ?
C00N C00J C00E 119.8(2) . . ?
C00N C00J H00J 120.1 . . ?
C00E C00K S01 121.44(18) . . ?
C00Q C00K S01 119.24(17) . . ?
C00Q C00K C00E 119.3(2) . . ?
N007 C00M H00M 110.1 . . ?
N007 C00M C00U 119.1(2) . . ?
N007 C00M C00V 120.2(2) . . ?
C00U C00M H00M 110.1 . . ?
C00V C00M H00M 110.1 . . ?
C00V C00M C00U 84.9(2) . . ?
C00J C00N Cl03 119.5(2) . . ?
C00J C00N C00P 121.5(2) . . ?
C00P C00N Cl03 119.0(2) . . ?
C00N C00P H00P 120.6 . . ?
C00Q C00P C00N 118.7(2) . . ?
C00Q C00P H00P 120.6 . . ?
C00K C00Q H00Q 119.3 . . ?
C00P C00Q C00K 121.3(2) . . ?
C00P C00Q H00Q 119.3 . . ?
O3 C00U C00M 90.8(2) . . ?
O3 C00U H00C 113.5 . . ?
O3 C00U H00D 113.5 . . ?
C00M C00U H00C 113.5 . . ?
C00M C00U H00D 113.5 . . ?
H00C C00U H00D 110.8 . . ?
O3 C00V C00M 91.0(2) . . ?
O3 C00V H00E 113.5 . . ?
O3 C00V H00F 113.5 . . ?
C00M C00V H00E 113.5 . . ?
C00M C00V H00F 113.5 . . ?
H00E C00V H00F 110.8 . . ?

loop_
_geom_bond_atom_site_label_1
_geom_bond_atom_site_label_2
_geom_bond_distance
_geom_bond_site_symmetry_2
_geom_bond_publ_flag
Cl03 C00N 1.732(2) . ?
S01 C00F 1.798(3) . ?
S01 C00K 1.757(2) . ?
O2 C009 1.230(2) . ?
O3 C00U 1.428(4) . ?
O3 C00V 1.432(4) . ?
N007 C009 1.363(3) . ?
N007 C00F 1.453(3) . ?
N007 C00M 1.445(3) . ?
C009 C00E 1.493(3) . ?
C00E C00J 1.392(3) . ?
C00E C00K 1.405(3) . ?
C00F H00A 0.9700 . ?
C00F H00B 0.9700 . ?
C00J H00J 0.9300 . ?
C00J C00N 1.378(4) . ?
C00K C00Q 1.390(3) . ?
C00M H00M 0.9800 . ?
C00M C00U 1.519(3) . ?
C00M C00V 1.511(4) . ?
C00N C00P 1.385(4) . ?
C00P H00P 0.9300 . ?
C00P C00Q 1.372(4) . ?
C00Q H00Q 0.9300 . ?
C00U H00C 0.9700 . ?
C00U H00D 0.9700 . ?
C00V H00E 0.9700 . ?
C00V H00F 0.9700 . ?

loop_
_geom_torsion_atom_site_label_1
_geom_torsion_atom_site_label_2
_geom_torsion_atom_site_label_3
_geom_torsion_atom_site_label_4
_geom_torsion
_geom_torsion_site_symmetry_1
_geom_torsion_site_symmetry_2
_geom_torsion_site_symmetry_3
_geom_torsion_site_symmetry_4
_geom_torsion_publ_flag
Cl03 C00N C00P C00Q -178.2(2) . . . . ?
S01 C00K C00Q C00P 174.3(2) . . . . ?
O2 C009 C00E C00J -19.3(3) . . . . ?
O2 C009 C00E C00K 152.2(2) . . . . ?
N007 C009 C00E C00J 164.4(2) . . . . ?
N007 C009 C00E C00K -24.1(3) . . . . ?
N007 C00M C00U O3 -132.2(2) . . . . ?
N007 C00M C00V O3 131.1(2) . . . . ?
C009 N007 C00F S01 62.0(2) . . . . ?
C009 N007 C00M C00U -139.7(2) . . . . ?
C009 N007 C00M C00V 118.4(3) . . . . ?
C009 C00E C00J C00N 172.3(2) . . . . ?
C009 C00E C00K S01 13.3(3) . . . . ?
C009 C00E C00K C00Q -167.6(2) . . . . ?
C00E C00J C00N Cl03 177.33(18) . . . . ?
C00E C00J C00N C00P -4.2(4) . . . . ?
C00E C00K C00Q C00P -4.8(4) . . . . ?
C00F S01 C00K C00E 25.0(2) . . . . ?
C00F S01 C00K C00Q -154.2(2) . . . . ?
C00F N007 C009 O2 167.4(2) . . . . ?
C00F N007 C009 C00E -16.3(3) . . . . ?
C00F N007 C00M C00U 42.9(3) . . . . ?
C00F N007 C00M C00V -59.1(3) . . . . ?
C00J C00E C00K S01 -175.28(17) . . . . ?
C00J C00E C00K C00Q 3.8(3) . . . . ?
C00J C00N C00P C00Q 3.3(4) . . . . ?
C00K S01 C00F N007 -59.36(17) . . . . ?
C00K C00E C00J C00N 0.6(3) . . . . ?
C00M N007 C009 O2 -10.1(4) . . . . ?
C00M N007 C009 C00E 166.2(2) . . . . ?
C00M N007 C00F S01 -120.5(2) . . . . ?
C00N C00P C00Q C00K 1.3(4) . . . . ?
C00U O3 C00V C00M -10.9(2) . . . . ?
C00U C00M C00V O3 10.3(2) . . . . ?
C00V O3 C00U C00M 10.8(2) . . . . ?
C00V C00M C00U O3 -10.3(2) . . . . ?
